data_2018346
loop_
_publ_author_name
'Dennehy, Mariana'
'Quinzani, Oscar V.'
'Faccio, Ricardo'
'Freire, Eleonora'
'Mombr\'u, \'Alvaro W.'

_publ_section_title
;
 The conformations of two copper(I) complexes of
 1<i>H</i>-benzimidazole-2(3<i>H</i>)-thione and thiosaccharinate
;
_journal_coeditor_code FN3087
_journal_issue 1
_journal_name_full 'Acta Crystallographica Section C'
_journal_page_first m12
_journal_page_last m16
_journal_paper_doi 10.1107/S0108270111052036
_journal_volume 68
_journal_year 2012
_chemical_formula_iupac '[Cu2 (C7 H4 N O2 S2)2 (C7 H6 N2 S)3]'
_chemical_formula_moiety 'C35 H26 Cu2 N8 O4 S7'
_chemical_formula_sum 'C35 H26 Cu2 N8 O4 S7'
_chemical_formula_weight 974.14
_chemical_name_systematic
;
[\m-1<i>H</i>-benzimidazole-2(3<i>H</i>)-thione-
1:2\k^2^<i>S</i>:<i>S</i>]bis[1<i>H</i>-benzimidazole-2(3<i>H</i>)-thione]-
1\k<i>S</i>;2\k<i>S</i>-bis(\m-1,1-dioxo-1\l^6^,2-benzothiazole-3-thiolato)-
1:2\k^2^<i>S</i>^3^:<i>N</i>;1:2\k^2^<i>S</i>^3^:<i>S</i>^3^-
dicopper(I)(<i>Cu</i>---<i>Cu</i>)
;
_space_group_IT_number 14
_symmetry_cell_setting monoclinic
_symmetry_space_group_name_Hall '-P 2ybc'
_symmetry_space_group_name_H-M 'P 1 21/c 1'
_atom_sites_solution_hydrogens geom
_atom_sites_solution_primary direct
_atom_sites_solution_secondary difmap
_audit_creation_method SHELXL97
_cell_angle_alpha 90.00
_cell_angle_beta 93.135(16)
_cell_angle_gamma 90.00
_cell_formula_units_Z 4
_cell_length_a 13.2395(12)
_cell_length_b 10.2731(10)
_cell_length_c 29.536(15)
_cell_measurement_reflns_used 2072
_cell_measurement_temperature 293(2)
_cell_measurement_theta_max 28.9622
_cell_measurement_theta_min 3.6666
_cell_volume 4011(2)
_computing_cell_refinement 'CrysAlis PRO (Oxford Diffraction, 2009)'
_computing_data_collection 'CrysAlis PRO (Oxford Diffraction, 2009)'
_computing_data_reduction 'CrysAlis PRO (Oxford Diffraction, 2009)'
_computing_molecular_graphics 'Mercury [Version 1.4.2 (Build 2); Macrae <i>et al.</i>, 2008]'
_computing_publication_material 'PLATON (Spek, 2009)'
_computing_structure_refinement 'SHELXL97 (Sheldrick, 2008)'
_computing_structure_solution 'SHELXS97 (Sheldrick, 2008)'
_diffrn_ambient_temperature 293(2)
_diffrn_detector_area_resol_mean 16.1158
_diffrn_measured_fraction_theta_full 0.956
_diffrn_measured_fraction_theta_max 0.956
_diffrn_measurement_device_type 'Oxford Xcalibur Eos Gemini'
_diffrn_measurement_method '\w scans, thick slices'
_diffrn_radiation_monochromator graphite
_diffrn_radiation_source 'Enhance (Mo) X-ray Source'
_diffrn_radiation_type MoK\a
_diffrn_radiation_wavelength 0.71073
_diffrn_reflns_av_R_equivalents 0.0663
_diffrn_reflns_av_sigmaI/netI 0.1063
_diffrn_reflns_limit_h_max 17
_diffrn_reflns_limit_h_min -17
_diffrn_reflns_limit_k_max 13
_diffrn_reflns_limit_k_min -7
_diffrn_reflns_limit_l_max 38
_diffrn_reflns_limit_l_min -34
_diffrn_reflns_number 18885
_diffrn_reflns_theta_full 27.50
_diffrn_reflns_theta_max 27.50
_diffrn_reflns_theta_min 3.67
_diffrn_standards_number 97442
_exptl_absorpt_coefficient_mu 1.475
_exptl_absorpt_correction_T_max 0.8665
_exptl_absorpt_correction_T_min 0.8143
_exptl_absorpt_correction_type multi-scan
_exptl_absorpt_process_details '(CrysAlis PRO; Oxford Diffraction, 2009)'
_exptl_crystal_colour red
_exptl_crystal_density_diffrn 1.613
_exptl_crystal_density_method 'not measured'
_exptl_crystal_description needle
_exptl_crystal_F_000 1976
_exptl_crystal_size_max 0.25
_exptl_crystal_size_mid 0.15
_exptl_crystal_size_min 0.10
_refine_diff_density_max 0.782
_refine_diff_density_min -0.391
_refine_ls_extinction_method none
_refine_ls_goodness_of_fit_ref 1.010
_refine_ls_hydrogen_treatment constr
_refine_ls_matrix_type full
_refine_ls_number_constraints 0
_refine_ls_number_parameters 587
_refine_ls_number_reflns 8812
_refine_ls_number_restraints 317
_refine_ls_restrained_S_all 0.996
_refine_ls_R_factor_all 0.1385
_refine_ls_R_factor_gt 0.0672
_refine_ls_shift/su_max 0.000
_refine_ls_shift/su_mean 0.000
_refine_ls_structure_factor_coef Fsqd
_refine_ls_weighting_details 'calc w=1/[\s^2^(Fo^2^)+(0.0565P)^2^+0.3051P] where P=(Fo^2^+2Fc^2^)/3'
_refine_ls_weighting_scheme calc
_refine_ls_wR_factor_gt 0.1249
_refine_ls_wR_factor_ref 0.1537
_reflns_number_gt 4863
_reflns_number_total 8812
_reflns_threshold_expression I>2\s(I)
_cod_data_source_file fn3087.cif
_cod_data_source_block II
_cod_original_sg_symbol_H-M 'P 21/c'
_cod_database_code 2018346

loop_
_symmetry_equiv_pos_as_xyz
'x, y, z'
'-x, y+1/2, -z+1/2'
'-x, -y, -z'
'x, -y-1/2, z-1/2'

loop_
_atom_site_type_symbol
_atom_site_label
_atom_site_fract_x
_atom_site_fract_y
_atom_site_fract_z
_atom_site_U_iso_or_equiv
_atom_site_adp_type
_atom_site_calc_flag
_atom_site_refinement_flags
_atom_site_occupancy
_atom_site_symmetry_multiplicity
_atom_site_disorder_assembly
_atom_site_disorder_group
Cu Cu1 0.45898(5) 0.29325(7) 0.06351(2) 0.0462(2) Uani d . 1 1 . .
Cu Cu2 0.29961(5) 0.19343(7) 0.09829(2) 0.0477(2) Uani d . 1 1 A .
S S2A 0.16473(11) 0.53028(13) -0.02790(4) 0.0388(3) Uani d . 1 1 . .
S S1A 0.33525(11) 0.43466(13) 0.08724(4) 0.0407(3) Uani d . 1 1 . .
N N1A 0.2332(3) 0.4332(4) 0.00611(12) 0.0356(10) Uani d . 1 1 . .
O O2A 0.2242(3) 0.5729(4) -0.06449(11) 0.0550(11) Uani d . 1 1 . .
O O1A 0.0702(3) 0.4702(3) -0.04161(12) 0.0507(10) Uani d . 1 1 . .
C C1A 0.1518(4) 0.6578(5) 0.01085(16) 0.0342(12) Uani d . 1 1 . .
C C2A 0.1034(4) 0.7758(5) 0.00591(18) 0.0430(13) Uani d . 1 1 . .
H H2A 0.0652 0.7965 -0.0205 0.052 Uiso calc R 1 1 . .
C C5A 0.2208(4) 0.7131(5) 0.08459(16) 0.0416(13) Uani d . 1 1 . .
H H5A 0.2596 0.6930 0.1109 0.050 Uiso calc R 1 1 . .
C C6A 0.2109(4) 0.6253(5) 0.04947(15) 0.0322(11) Uani d . 1 1 . .
C C7A 0.2575(4) 0.4936(5) 0.04479(15) 0.0329(12) Uani d . 1 1 . .
S S2B 0.34219(12) 0.06820(15) 0.19724(4) 0.0486(4) Uani d . 1 1 . .
O O1B 0.3195(4) -0.0613(4) 0.18141(14) 0.0730(13) Uani d . 1 1 . .
O O2B 0.2613(3) 0.1388(5) 0.21697(12) 0.0668(13) Uani d . 1 1 . .
S S1B 0.55635(11) 0.26931(15) 0.13012(4) 0.0468(4) Uani d . 1 1 . .
N N1B 0.3876(3) 0.1568(4) 0.15603(12) 0.0378(10) Uani d . 1 1 . .
C C1B 0.4531(4) 0.0747(5) 0.23276(16) 0.0438(14) Uani d . 1 1 . .
C C2B 0.4724(6) 0.0209(6) 0.27513(19) 0.0658(19) Uani d . 1 1 . .
H H2B 0.4240 -0.0290 0.2888 0.079 Uiso calc R 1 1 . .
C C3B 0.5659(7) 0.0436(7) 0.2964(2) 0.078(2) Uani d . 1 1 . .
H H3B 0.5813 0.0094 0.3252 0.093 Uiso calc R 1 1 . .
C C4B 0.6364(6) 0.1164(7) 0.2755(2) 0.079(2) Uani d . 1 1 . .
H H4B 0.6991 0.1315 0.2903 0.095 Uiso calc R 1 1 . .
C C5B 0.6161(5) 0.1683(6) 0.23212(19) 0.0637(18) Uani d . 1 1 . .
H H5B 0.6645 0.2167 0.2179 0.076 Uiso calc R 1 1 . .
C C6B 0.5227(5) 0.1459(5) 0.21125(16) 0.0424(14) Uani d . 1 1 . .
C C7B 0.4833(4) 0.1897(5) 0.16545(15) 0.0373(13) Uani d . 1 1 . .
S S1C 0.39098(11) 0.07216(13) 0.04742(4) 0.0424(4) Uani d . 1 1 . .
N N2C 0.3124(3) -0.0420(4) -0.02884(13) 0.0413(11) Uani d . 1 1 . .
H H2C 0.3498 -0.1101 -0.0255 0.050 Uiso calc R 1 1 . .
N N1C 0.2506(3) 0.1494(4) -0.01819(13) 0.0412(11) Uani d . 1 1 . .
H H1C 0.2407 0.2252 -0.0069 0.049 Uiso calc R 1 1 . .
C C1C 0.2390(4) -0.0238(5) -0.06380(16) 0.0384(13) Uani d . 1 1 . .
C C2C 0.2042(5) -0.1022(6) -0.09904(17) 0.0497(15) Uani d . 1 1 . .
H H2C1 0.2316 -0.1841 -0.1038 0.060 Uiso calc R 1 1 . .
C C3C 0.1262(5) -0.0529(7) -0.12699(18) 0.0594(17) Uani d . 1 1 . .
H H3C 0.0999 -0.1029 -0.1511 0.071 Uiso calc R 1 1 . .
C C4C 0.0864(5) 0.0703(7) -0.11974(19) 0.0640(18) Uani d . 1 1 . .
H H4C 0.0340 0.1003 -0.1392 0.077 Uiso calc R 1 1 . .
C C5C 0.1218(5) 0.1488(6) -0.08492(18) 0.0579(17) Uani d . 1 1 . .
H H5C 0.0947 0.2309 -0.0801 0.069 Uiso calc R 1 1 . .
C C6C 0.1999(4) 0.0990(5) -0.05733(16) 0.0379(13) Uani d . 1 1 . .
C C7C 0.3165(4) 0.0615(5) -0.00110(15) 0.0359(12) Uani d . 1 1 . .
S S1D 0.12947(13) 0.19192(16) 0.08961(6) 0.0597(4) Uani d . 1 1 . .
C C7DA 0.102(3) 0.308(2) 0.1295(6) 0.047(2) Uani d PDU 0.510(11) 1 A 1
N N1DA 0.0514(12) 0.4204(14) 0.1195(4) 0.051(2) Uani d PDU 0.510(11) 1 A 1
H H1DA 0.0251 0.4408 0.0932 0.062 Uiso calc PR 0.510(11) 1 A 1
N N2DA 0.1402(16) 0.3218(16) 0.1726(6) 0.050(2) Uani d PDU 0.510(11) 1 A 1
H H2DA 0.1817 0.2682 0.1861 0.060 Uiso calc PR 0.510(11) 1 A 1
C C1DA 0.0483(11) 0.4972(13) 0.1579(4) 0.058(2) Uani d PDU 0.510(11) 1 A 1
C C2DA 0.0083(12) 0.6206(13) 0.1639(4) 0.072(3) Uani d PDU 0.510(11) 1 A 1
H H2D1 -0.0281 0.6643 0.1407 0.086 Uiso calc PR 0.510(11) 1 A 1
C C3DA 0.0261(13) 0.6741(13) 0.2063(4) 0.077(3) Uani d PDU 0.510(11) 1 A 1
H H3DA -0.0010 0.7557 0.2119 0.092 Uiso calc PR 0.510(11) 1 A 1
C C4DA 0.0813(12) 0.6137(14) 0.2405(4) 0.073(3) Uani d PDU 0.510(11) 1 A 1
H H4DA 0.0913 0.6549 0.2684 0.088 Uiso calc PR 0.510(11) 1 A 1
C C5DA 0.1230(12) 0.4907(13) 0.2342(4) 0.066(3) Uani d PDU 0.510(11) 1 A 1
H H5DA 0.1616 0.4493 0.2571 0.079 Uiso calc PR 0.510(11) 1 A 1
C C6DA 0.1042(16) 0.4323(16) 0.1918(5) 0.058(2) Uani d PDU 0.510(11) 1 A 1
C C7DB 0.100(3) 0.308(2) 0.1246(6) 0.047(2) Uani d PDU 0.490(11) 1 A 2
N N1DB 0.0302(13) 0.4050(16) 0.1180(5) 0.052(2) Uani d PDU 0.490(11) 1 A 2
H H1DB -0.0041 0.4196 0.0929 0.063 Uiso calc PR 0.490(11) 1 A 2
N N2DB 0.1267(17) 0.3107(17) 0.1694(6) 0.050(2) Uani d PDU 0.490(11) 1 A 2
H H2DB 0.1642 0.2532 0.1832 0.060 Uiso calc PR 0.490(11) 1 A 2
C C1DB 0.0226(13) 0.4761(14) 0.1574(4) 0.057(2) Uani d PDU 0.490(11) 1 A 2
C C2DB -0.0402(12) 0.5793(14) 0.1674(4) 0.068(3) Uani d PDU 0.490(11) 1 A 2
H H2D2 -0.0856 0.6156 0.1458 0.081 Uiso calc PR 0.490(11) 1 A 2
C C3DB -0.0308(13) 0.6243(15) 0.2113(4) 0.076(3) Uani d PDU 0.490(11) 1 A 2
H H3DB -0.0674 0.6978 0.2187 0.092 Uiso calc PR 0.490(11) 1 A 2
C C4DB 0.0294(13) 0.5667(15) 0.2445(4) 0.073(3) Uani d PDU 0.490(11) 1 A 2
H H4DB 0.0308 0.5994 0.2738 0.088 Uiso calc PR 0.490(11) 1 A 2
C C5DB 0.0890(12) 0.4592(14) 0.2348(5) 0.066(3) Uani d PDU 0.490(11) 1 A 2
H H5DB 0.1290 0.4178 0.2573 0.079 Uiso calc PR 0.490(11) 1 A 2
C C6DB 0.0861(16) 0.4164(16) 0.1898(5) 0.057(2) Uani d PDU 0.490(11) 1 A 2
S S1E 0.56575(11) 0.32525(13) 0.00676(4) 0.0403(3) Uani d . 1 1 . .
N N2E 0.5058(4) 0.2104(4) -0.07191(15) 0.0589(15) Uani d . 1 1 . .
H H2E 0.5486 0.1479 -0.0681 0.071 Uiso calc R 1 1 . .
N N1E 0.4215(3) 0.3827(4) -0.06072(13) 0.0421(11) Uani d . 1 1 . .
H H1E 0.3998 0.4520 -0.0481 0.051 Uiso calc R 1 1 . .
C C1E 0.4390(5) 0.2242(5) -0.10927(17) 0.0497(15) Uani d . 1 1 . .
C C2E 0.4218(6) 0.1484(7) -0.1478(2) 0.083(2) Uani d . 1 1 . .
H H2E1 0.4580 0.0723 -0.1522 0.100 Uiso calc R 1 1 . .
C C3E 0.3491(6) 0.1912(7) -0.1789(2) 0.075(2) Uani d . 1 1 . .
H H3E 0.3366 0.1440 -0.2055 0.090 Uiso calc R 1 1 . .
C C4E 0.2947(5) 0.3003(7) -0.17208(19) 0.0642(19) Uani d . 1 1 . .
H H4E 0.2446 0.3244 -0.1937 0.077 Uiso calc R 1 1 . .
C C5E 0.3113(5) 0.3769(6) -0.13401(17) 0.0547(16) Uani d . 1 1 . .
H H5E 0.2747 0.4528 -0.1298 0.066 Uiso calc R 1 1 . .
C C6E 0.3845(4) 0.3350(5) -0.10271(16) 0.0395(13) Uani d . 1 1 . .
C C7E 0.4946(4) 0.3067(5) -0.04294(15) 0.0347(12) Uani d . 1 1 . .
C C3A 0.1140(5) 0.8624(5) 0.0417(2) 0.0516(15) Uani d . 1 1 . .
H H3A 0.0812 0.9424 0.0398 0.062 Uiso calc R 1 1 . .
C C4A 0.1721(5) 0.8318(5) 0.0802(2) 0.0520(15) Uani d . 1 1 . .
H H4A 0.1788 0.8919 0.1037 0.062 Uiso calc R 1 1 . .

loop_
_atom_site_aniso_label
_atom_site_aniso_U_11
_atom_site_aniso_U_22
_atom_site_aniso_U_33
_atom_site_aniso_U_12
_atom_site_aniso_U_13
_atom_site_aniso_U_23
Cu1 0.0511(5) 0.0576(5) 0.0300(4) 0.0079(4) 0.0013(3) 0.0036(3)
Cu2 0.0444(4) 0.0630(5) 0.0349(4) 0.0075(4) -0.0048(3) -0.0015(3)
S2A 0.0462(9) 0.0366(7) 0.0326(7) 0.0106(7) -0.0072(6) -0.0045(6)
S1A 0.0516(9) 0.0402(8) 0.0292(7) 0.0107(7) -0.0076(6) -0.0043(6)
N1A 0.042(3) 0.033(2) 0.032(2) 0.005(2) -0.0018(19) -0.0042(18)
O2A 0.079(3) 0.057(3) 0.029(2) 0.012(2) 0.0069(19) 0.0065(17)
O1A 0.054(3) 0.044(2) 0.052(2) 0.006(2) -0.0172(19) -0.0119(18)
C1A 0.034(3) 0.033(3) 0.036(3) 0.004(2) 0.001(2) -0.004(2)
C2A 0.046(4) 0.036(3) 0.046(3) 0.006(3) -0.001(3) 0.001(2)
C5A 0.049(4) 0.043(3) 0.032(3) 0.006(3) -0.001(2) -0.009(2)
C6A 0.034(3) 0.031(3) 0.032(3) 0.005(2) 0.003(2) 0.003(2)
C7A 0.039(3) 0.030(3) 0.030(3) 0.002(2) 0.002(2) 0.000(2)
S2B 0.0504(9) 0.0579(10) 0.0370(8) 0.0114(8) -0.0008(7) 0.0149(7)
O1B 0.084(4) 0.056(3) 0.077(3) -0.006(3) -0.014(3) 0.013(2)
O2B 0.061(3) 0.099(3) 0.041(2) 0.033(3) 0.010(2) 0.025(2)
S1B 0.0454(9) 0.0625(10) 0.0317(7) 0.0035(8) -0.0042(6) 0.0049(7)
N1B 0.047(3) 0.041(3) 0.025(2) 0.008(2) -0.0028(19) 0.0046(18)
C1B 0.056(4) 0.047(3) 0.027(3) 0.019(3) -0.003(3) 0.005(2)
C2B 0.089(6) 0.064(4) 0.045(4) 0.016(4) 0.000(3) 0.016(3)
C3B 0.106(7) 0.086(5) 0.039(4) 0.013(5) -0.020(4) 0.012(4)
C4B 0.089(6) 0.085(5) 0.059(4) 0.005(5) -0.041(4) 0.010(4)
C5B 0.072(5) 0.070(4) 0.047(4) 0.001(4) -0.020(3) 0.009(3)
C6B 0.055(4) 0.047(3) 0.024(3) 0.013(3) -0.009(2) -0.006(2)
C7B 0.047(3) 0.038(3) 0.025(3) 0.010(3) -0.009(2) -0.003(2)
S1C 0.0527(9) 0.0340(7) 0.0393(8) 0.0090(7) -0.0090(6) -0.0062(6)
N2C 0.044(3) 0.035(3) 0.044(3) 0.010(2) -0.002(2) -0.008(2)
N1C 0.052(3) 0.033(2) 0.037(2) 0.013(2) -0.007(2) -0.0055(19)
C1C 0.042(3) 0.040(3) 0.033(3) 0.000(3) 0.004(2) -0.002(2)
C2C 0.059(4) 0.045(3) 0.045(3) 0.005(3) -0.004(3) -0.010(3)
C3C 0.065(5) 0.074(5) 0.039(3) -0.008(4) -0.005(3) -0.014(3)
C4C 0.068(5) 0.076(5) 0.045(4) 0.008(4) -0.022(3) -0.002(3)
C5C 0.064(4) 0.059(4) 0.049(4) 0.019(4) -0.011(3) 0.003(3)
C6C 0.040(3) 0.040(3) 0.035(3) 0.005(3) 0.003(2) 0.000(2)
C7C 0.045(3) 0.032(3) 0.032(3) 0.000(3) 0.004(2) -0.006(2)
S1D 0.0449(10) 0.0576(10) 0.0747(11) 0.0057(8) -0.0136(8) -0.0153(8)
C7DA 0.045(4) 0.051(4) 0.044(4) 0.007(4) -0.004(4) 0.000(4)
N1DA 0.052(5) 0.056(4) 0.045(4) 0.014(4) -0.007(4) 0.002(4)
N2DA 0.050(5) 0.058(4) 0.042(4) 0.014(4) -0.008(4) 0.003(4)
C1DA 0.060(5) 0.064(4) 0.050(4) 0.022(4) -0.006(4) 0.000(4)
C2DA 0.076(6) 0.073(5) 0.065(4) 0.025(5) -0.006(5) -0.005(4)
C3DA 0.083(6) 0.077(6) 0.069(5) 0.021(5) 0.002(5) -0.012(5)
C4DA 0.076(6) 0.081(6) 0.062(4) 0.016(5) -0.002(5) -0.008(5)
C5DA 0.068(6) 0.079(5) 0.050(4) 0.015(5) -0.005(5) 0.002(4)
C6DA 0.060(5) 0.066(4) 0.046(4) 0.016(4) -0.008(4) 0.000(4)
C7DB 0.045(4) 0.052(4) 0.043(4) 0.006(4) -0.006(4) 0.001(4)
N1DB 0.052(5) 0.057(4) 0.046(4) 0.015(4) -0.011(4) -0.001(4)
N2DB 0.049(5) 0.056(4) 0.044(4) 0.016(4) -0.007(4) 0.004(4)
C1DB 0.058(5) 0.063(4) 0.049(4) 0.020(4) -0.007(4) 0.001(4)
C2DB 0.069(6) 0.071(5) 0.061(4) 0.023(5) -0.005(5) -0.005(4)
C3DB 0.078(6) 0.081(6) 0.070(5) 0.028(5) -0.001(5) -0.012(5)
C4DB 0.078(6) 0.083(6) 0.059(4) 0.018(5) -0.006(5) -0.011(5)
C5DB 0.068(6) 0.078(5) 0.051(4) 0.012(5) -0.008(5) 0.002(4)
C6DB 0.059(5) 0.066(4) 0.046(4) 0.014(4) -0.007(4) 0.001(4)
S1E 0.0499(9) 0.0381(8) 0.0330(7) 0.0048(7) 0.0039(6) -0.0018(6)
N2E 0.083(4) 0.044(3) 0.049(3) 0.028(3) -0.011(3) -0.014(2)
N1E 0.056(3) 0.037(3) 0.034(2) 0.016(2) 0.006(2) -0.0056(19)
C1E 0.072(4) 0.041(3) 0.036(3) 0.013(3) -0.005(3) -0.007(3)
C2E 0.102(6) 0.064(5) 0.079(5) 0.030(5) -0.027(4) -0.037(4)
C3E 0.101(6) 0.075(5) 0.047(4) 0.019(5) -0.016(4) -0.027(3)
C4E 0.067(5) 0.087(5) 0.038(3) 0.013(4) -0.005(3) -0.011(3)
C5E 0.064(4) 0.062(4) 0.039(3) 0.024(4) 0.004(3) -0.005(3)
C6E 0.052(4) 0.039(3) 0.027(3) 0.002(3) 0.006(2) -0.003(2)
C7E 0.045(3) 0.029(3) 0.031(3) 0.003(3) 0.008(2) -0.004(2)
C3A 0.056(4) 0.029(3) 0.070(4) 0.008(3) 0.006(3) -0.009(3)
C4A 0.057(4) 0.043(3) 0.057(4) 0.005(3) 0.003(3) -0.020(3)

loop_
_atom_type_symbol
_atom_type_description
_atom_type_scat_dispersion_real
_atom_type_scat_dispersion_imag
_atom_type_scat_source
C C 0.0033 0.0016 'International Tables Vol C Tables 4.2.6.8 and 6.1.1.4'
H H 0.0000 0.0000 'International Tables Vol C Tables 4.2.6.8 and 6.1.1.4'
O O 0.0106 0.0060 'International Tables Vol C Tables 4.2.6.8 and 6.1.1.4'
N N 0.0061 0.0033 'International Tables Vol C Tables 4.2.6.8 and 6.1.1.4'
S S 0.1246 0.1234 'International Tables Vol C Tables 4.2.6.8 and 6.1.1.4'
Cu Cu 0.3201 1.2651 'International Tables Vol C Tables 4.2.6.8 and 6.1.1.4'

loop_
_geom_angle_atom_site_label_1
_geom_angle_atom_site_label_2
_geom_angle_atom_site_label_3
_geom_angle
S1E Cu1 S1B 107.65(6)
S1E Cu1 S1A 127.45(6)
S1B Cu1 S1A 100.35(6)
S1E Cu1 S1C 103.00(5)
S1B Cu1 S1C 104.24(6)
S1A Cu1 S1C 112.06(6)
S1E Cu1 Cu2 153.66(5)
S1B Cu1 Cu2 92.79(5)
S1A Cu1 Cu2 61.86(4)
S1C Cu1 Cu2 54.69(4)
N1B Cu2 S1D 127.84(14)
N1B Cu2 S1C 98.41(13)
S1D Cu2 S1C 118.17(6)
N1B Cu2 S1A 100.65(12)
S1D Cu2 S1A 100.55(6)
S1C Cu2 S1A 109.27(5)
N1B Cu2 Cu1 87.97(13)
S1D Cu2 Cu1 141.59(6)
S1C Cu2 Cu1 59.89(4)
S1A Cu2 Cu1 53.64(4)
O1A S2A O2A 115.1(2)
O1A S2A N1A 110.7(2)
O2A S2A N1A 109.6(2)
O1A S2A C1A 113.0(2)
O2A S2A C1A 109.8(2)
N1A S2A C1A 97.1(2)
C7A S1A Cu1 114.24(17)
C7A S1A Cu2 109.51(17)
Cu1 S1A Cu2 64.49(4)
C7A N1A S2A 110.0(3)
C2A C1A C6A 122.6(4)
C2A C1A S2A 130.6(4)
C6A C1A S2A 106.5(4)
C1A C2A C3A 117.3(5)
C1A C2A H2A 121.4
C3A C2A H2A 121.4
C6A C5A C4A 118.9(5)
C6A C5A H5A 120.5
C4A C5A H5A 120.5
C5A C6A C1A 119.2(5)
C5A C6A C7A 129.8(4)
C1A C6A C7A 111.0(4)
N1A C7A C6A 114.9(4)
N1A C7A S1A 125.5(4)
C6A C7A S1A 119.5(3)
O1B S2B O2B 116.8(3)
O1B S2B N1B 110.3(2)
O2B S2B N1B 109.1(2)
O1B S2B C1B 112.5(3)
O2B S2B C1B 110.7(2)
N1B S2B C1B 95.3(3)
C7B S1B Cu1 105.60(19)
C7B N1B S2B 111.5(3)
C7B N1B Cu2 128.4(3)
S2B N1B Cu2 120.0(3)
C6B C1B C2B 122.9(6)
C6B C1B S2B 107.9(4)
C2B C1B S2B 129.3(5)
C3B C2B C1B 117.6(7)
C3B C2B H2B 121.2
C1B C2B H2B 121.2
C4B C3B C2B 120.2(6)
C4B C3B H3B 119.9
C2B C3B H3B 119.9
C3B C4B C5B 121.3(7)
C3B C4B H4B 119.3
C5B C4B H4B 119.3
C6B C5B C4B 118.1(7)
C6B C5B H5B 121.0
C4B C5B H5B 121.0
C1B C6B C5B 119.9(5)
C1B C6B C7B 111.9(5)
C5B C6B C7B 128.2(6)
N1B C7B C6B 113.3(5)
N1B C7B S1B 124.9(4)
C6B C7B S1B 121.8(4)
C7C S1C Cu2 106.24(18)
C7C S1C Cu1 114.12(18)
Cu2 S1C Cu1 65.43(4)
C7C N2C C1C 110.5(4)
C7C N2C H2C 124.7
C1C N2C H2C 124.7
C7C N1C C6C 109.6(4)
C7C N1C H1C 125.2
C6C N1C H1C 125.2
C2C C1C C6C 121.8(5)
C2C C1C N2C 132.4(5)
C6C C1C N2C 105.8(4)
C1C C2C C3C 116.5(5)
C1C C2C H2C1 121.8
C3C C2C H2C1 121.8
C2C C3C C4C 121.2(5)
C2C C3C H3C 119.4
C4C C3C H3C 119.4
C5C C4C C3C 122.3(6)
C5C C4C H4C 118.8
C3C C4C H4C 118.8
C4C C5C C6C 116.1(6)
C4C C5C H5C 122.0
C6C C5C H5C 122.0
C5C C6C C1C 122.1(5)
C5C C6C N1C 131.2(5)
C1C C6C N1C 106.5(4)
N1C C7C N2C 107.5(4)
N1C C7C S1C 127.8(4)
N2C C7C S1C 124.7(4)
C7DB S1D C7DA 4.1(12)
C7DB S1D Cu2 101.2(14)
C7DA S1D Cu2 99.4(12)
N2DA C7DA N1DA 105.5(7)
N2DA C7DA S1D 129.4(10)
N1DA C7DA S1D 123.8(9)
C7DA N1DA C1DA 110.1(5)
C7DA N1DA H1DA 125.0
C1DA N1DA H1DA 125.0
C7DA N2DA C6DA 111.0(5)
C7DA N2DA H2DA 124.5
C6DA N2DA H2DA 124.5
C6DA C1DA N1DA 106.2(6)
C6DA C1DA C2DA 122.8(7)
N1DA C1DA C2DA 130.8(6)
C3DA C2DA C1DA 115.6(7)
C3DA C2DA H2D1 122.2
C1DA C2DA H2D1 122.2
C4DA C3DA C2DA 123.4(8)
C4DA C3DA H3DA 118.3
C2DA C3DA H3DA 118.3
C3DA C4DA C5DA 120.8(8)
C3DA C4DA H4DA 119.6
C5DA C4DA H4DA 119.6
C4DA C5DA C6DA 117.2(7)
C4DA C5DA H5DA 121.4
C6DA C5DA H5DA 121.4
N2DA C6DA C1DA 106.6(5)
N2DA C6DA C5DA 132.7(6)
C1DA C6DA C5DA 120.2(7)
N2DB C7DB N1DB 105.5(7)
N2DB C7DB S1D 124.8(10)
N1DB C7DB S1D 128.5(12)
C7DB N1DB C1DB 110.1(5)
C7DB N1DB H1DB 125.0
C1DB N1DB H1DB 125.0
C7DB N2DB C6DB 111.0(5)
C7DB N2DB H2DB 124.5
C6DB N2DB H2DB 124.5
C6DB C1DB N1DB 106.2(6)
C6DB C1DB C2DB 122.7(7)
N1DB C1DB C2DB 130.8(6)
C3DB C2DB C1DB 115.6(7)
C3DB C2DB H2D2 122.2
C1DB C2DB H2D2 122.2
C4DB C3DB C2DB 123.4(8)
C4DB C3DB H3DB 118.3
C2DB C3DB H3DB 118.3
C3DB C4DB C5DB 120.8(8)
C3DB C4DB H4DB 119.6
C5DB C4DB H4DB 119.6
C4DB C5DB C6DB 117.2(7)
C4DB C5DB H5DB 121.4
C6DB C5DB H5DB 121.4
N2DB C6DB C1DB 106.6(5)
N2DB C6DB C5DB 132.8(6)
C1DB C6DB C5DB 120.2(7)
C7E S1E Cu1 106.33(18)
C7E N2E C1E 110.5(5)
C7E N2E H2E 124.7
C1E N2E H2E 124.7
C7E N1E C6E 110.9(4)
C7E N1E H1E 124.6
C6E N1E H1E 124.6
C6E C1E N2E 107.0(4)
C6E C1E C2E 121.3(6)
N2E C1E C2E 131.8(6)
C3E C2E C1E 116.7(6)
C3E C2E H2E1 121.6
C1E C2E H2E1 121.6
C4E C3E C2E 121.8(6)
C4E C3E H3E 119.1
C2E C3E H3E 119.1
C3E C4E C5E 122.2(6)
C3E C4E H4E 118.9
C5E C4E H4E 118.9
C6E C5E C4E 116.4(6)
C6E C5E H5E 121.8
C4E C5E H5E 121.8
C1E C6E C5E 121.7(5)
C1E C6E N1E 104.8(5)
C5E C6E N1E 133.5(5)
N2E C7E N1E 106.8(4)
N2E C7E S1E 124.3(4)
N1E C7E S1E 128.9(4)
C4A C3A C2A 120.9(5)
C4A C3A H3A 119.5
C2A C3A H3A 119.5
C3A C4A C5A 121.1(5)
C3A C4A H4A 119.4
C5A C4A H4A 119.4

loop_
_geom_bond_atom_site_label_1
_geom_bond_atom_site_label_2
_geom_bond_distance
Cu1 S1E 2.2748(16)
Cu1 S1B 2.3057(17)
Cu1 S1A 2.3261(15)
Cu1 S1C 2.4795(15)
Cu1 Cu2 2.6068(11)
Cu2 N1B 2.047(4)
Cu2 S1D 2.2532(18)
Cu2 S1C 2.3391(16)
Cu2 S1A 2.5470(16)
S2A O1A 1.433(4)
S2A O2A 1.440(4)
S2A N1A 1.651(4)
S2A C1A 1.754(5)
S1A C7A 1.690(5)
N1A C7A 1.324(6)
C1A C2A 1.374(7)
C1A C6A 1.389(6)
C2A C3A 1.384(7)
C2A H2A 0.9300
C5A C6A 1.376(6)
C5A C4A 1.381(7)
C5A H5A 0.9300
C6A C7A 1.496(6)
S2B O1B 1.436(4)
S2B O2B 1.442(4)
S2B N1B 1.659(4)
S2B C1B 1.759(6)
S1B C7B 1.674(6)
N1B C7B 1.326(7)
C1B C6B 1.361(8)
C1B C2B 1.379(7)
C2B C3B 1.378(10)
C2B H2B 0.9300
C3B C4B 1.370(10)
C3B H3B 0.9300
C4B C5B 1.400(8)
C4B H4B 0.9300
C5B C6B 1.370(8)
C5B H5B 0.9300
C6B C7B 1.493(6)
S1C C7C 1.698(5)
N2C C7C 1.342(6)
N2C C1C 1.391(6)
N2C H2C 0.8600
N1C C7C 1.336(6)
N1C C6C 1.403(6)
N1C H1C 0.8600
C1C C2C 1.376(7)
C1C C6C 1.381(7)
C2C C3C 1.382(8)
C2C H2C1 0.9300
C3C C4C 1.392(8)
C3C H3C 0.9300
C4C C5C 1.370(8)
C4C H4C 0.9300
C5C C6C 1.380(7)
C5C H5C 0.9300
S1D C7DB 1.643(11)
S1D C7DA 1.728(10)
C7DA N2DA 1.349(8)
C7DA N1DA 1.362(9)
N1DA C1DA 1.384(8)
N1DA H1DA 0.8600
N2DA C6DA 1.367(7)
N2DA H2DA 0.8600
C1DA C6DA 1.382(8)
C1DA C2DA 1.389(10)
C2DA C3DA 1.376(10)
C2DA H2D1 0.9300
C3DA C4DA 1.364(10)
C3DA H3DA 0.9300
C4DA C5DA 1.395(10)
C4DA H4DA 0.9300
C5DA C6DA 1.399(9)
C5DA H5DA 0.9300
C7DB N2DB 1.349(8)
C7DB N1DB 1.363(9)
N1DB C1DB 1.383(8)
N1DB H1DB 0.8600
N2DB C6DB 1.367(7)
N2DB H2DB 0.8600
C1DB C6DB 1.382(8)
C1DB C2DB 1.389(10)
C2DB C3DB 1.376(10)
C2DB H2D2 0.9300
C3DB C4DB 1.364(10)
C3DB H3DB 0.9300
C4DB C5DB 1.395(10)
C4DB H4DB 0.9300
C5DB C6DB 1.399(9)
C5DB H5DB 0.9300
S1E C7E 1.711(5)
N2E C7E 1.321(6)
N2E C1E 1.383(7)
N2E H2E 0.8600
N1E C7E 1.330(6)
N1E C6E 1.397(6)
N1E H1E 0.8600
C1E C6E 1.367(7)
C1E C2E 1.388(8)
C2E C3E 1.367(9)
C2E H2E1 0.9300
C3E C4E 1.353(8)
C3E H3E 0.9300
C4E C5E 1.380(8)
C4E H4E 0.9300
C5E C6E 1.372(7)
C5E H5E 0.9300
C3A C4A 1.374(7)
C3A H3A 0.9300
C4A H4A 0.9300

loop_
_geom_hbond_atom_site_label_D
_geom_hbond_atom_site_label_H
_geom_hbond_atom_site_label_A
_geom_hbond_site_symmetry_A
_geom_hbond_distance_DH
_geom_hbond_distance_HA
_geom_hbond_distance_DA
_geom_hbond_angle_DHA
_geom_hbond_publ_flag
N1DA H1DA O1A 3_565 0.86 2.13 2.957(14) 161 yes
N1C H1C N1A . 0.86 2.17 3.014(6) 166 yes
N2DA H2DA O2B . 0.86 1.90 2.756(19) 174 yes
N2DB H2DB O2B . 0.86 1.97 2.827(12) 173 yes
